data_7038341
loop_
_publ_author_name
'Ghosh, Prabir'
'Lahiri, Goutam Kumar'

_publ_section_title
;
 Impact of {Os(pap)2} in fine-tuning the binding modes and non-innocent
 potential of deprotonated 2,2'-bipyridine-3,3'-diol.
;
_journal_issue 12
_journal_name_full 'Dalton transactions (Cambridge, England : 2003)'
_journal_page_first 5240
_journal_page_last 5252
_journal_paper_doi 10.1039/c6dt00013d
_journal_volume 45
_journal_year 2016
_chemical_formula_moiety 'C54 H42 N14 O2 Os2, 2(Cl O4), C H2 Cl2'
_chemical_formula_sum 'C55 H44 Cl4 N14 O10 Os2'
_chemical_formula_weight 1583.24
_chemical_name_systematic
;
 ?
;
_space_group_crystal_system monoclinic
_space_group_IT_number 15
_space_group_name_Hall '-I 2ya'
_space_group_name_H-M_alt 'I 1 2/a 1'
_symmetry_space_group_name_Hall '-I 2ya'
_symmetry_space_group_name_H-M 'I 1 2/a 1'
_atom_sites_solution_hydrogens geom
_audit_creation_date 2015-12-18
_audit_creation_method
;
Olex2 1.2
(compiled 2015.09.30 svn.r3233 for OlexSys, GUI svn.r5103)
;
_audit_update_record
;
2015-12-29 deposited with the CCDC.
2016-02-09 downloaded from the CCDC.
;
_cell_angle_alpha 90
_cell_angle_beta 103.528(18)
_cell_angle_gamma 90
_cell_formula_units_Z 8
_cell_length_a 25.706(8)
_cell_length_b 14.289(4)
_cell_length_c 35.063(9)
_cell_measurement_reflns_used 5320
_cell_measurement_temperature 100(2)
_cell_measurement_theta_max 28.9
_cell_measurement_theta_min 2.9
_cell_volume 12522(6)
_computing_cell_refinement 'CrystalClear-SM Expert 2.1 b24 (Rigaku, 2012)'
_computing_data_collection 'CrystalClear-SM Expert 2.1 b24 (Rigaku, 2012)'
_computing_data_reduction 'CrystalClear-SM Expert 2.1 b24 (Rigaku, 2012)'
_computing_molecular_graphics ORTEP-3
_computing_publication_material ORTEP-3
_computing_structure_refinement 'ShelXL (Sheldrick, 2015)'
_computing_structure_solution 'SHELXS-97 (Sheldrick, 2008)'
_diffrn_ambient_temperature 100.15
_diffrn_measured_fraction_theta_full 0.998
_diffrn_measured_fraction_theta_max 0.998
_diffrn_measurement_device_type 'Rigaku Saturn724+ (4x4 bin mode)'
_diffrn_measurement_method 'profile data from \w-scans'
_diffrn_radiation_type MoK\a
_diffrn_radiation_wavelength 0.7107
_diffrn_reflns_av_R_equivalents 0.0666
_diffrn_reflns_av_unetI/netI 0.0608
_diffrn_reflns_Laue_measured_fraction_full 0.998
_diffrn_reflns_Laue_measured_fraction_max 0.998
_diffrn_reflns_limit_h_max 29
_diffrn_reflns_limit_h_min -30
_diffrn_reflns_limit_k_max 10
_diffrn_reflns_limit_k_min -16
_diffrn_reflns_limit_l_max 41
_diffrn_reflns_limit_l_min -41
_diffrn_reflns_number 46277
_diffrn_reflns_point_group_measured_fraction_full 0.998
_diffrn_reflns_point_group_measured_fraction_max 0.998
_diffrn_reflns_theta_full 25.000
_diffrn_reflns_theta_max 24.999
_diffrn_reflns_theta_min 3.045
_exptl_absorpt_coefficient_mu 4.291
_exptl_absorpt_correction_T_max 0.5654
_exptl_absorpt_correction_T_min 0.2924
_exptl_absorpt_correction_type numerical
_exptl_absorpt_process_details
'(a) Busing, W. R.; Levy, H. A. Acta Crystallogr. 1957, 10, 180-182. (b) Coppens, P.; Leiserowitz, L.; Rabinovich, D. Acta Crystallogr. 1965, 18, 1035-1038'
_exptl_crystal_colour brown
_exptl_crystal_density_diffrn 1.680
_exptl_crystal_density_method 'not measured'
_exptl_crystal_description block
_exptl_crystal_F_000 6176
_exptl_crystal_size_max 0.38
_exptl_crystal_size_mid 0.22
_exptl_crystal_size_min 0.15
_refine_diff_density_max 1.951
_refine_diff_density_min -1.602
_refine_diff_density_rms 0.168
_refine_ls_extinction_method none
_refine_ls_goodness_of_fit_ref 1.128
_refine_ls_hydrogen_treatment constr
_refine_ls_matrix_type full
_refine_ls_number_parameters 766
_refine_ls_number_reflns 11006
_refine_ls_number_restraints 41
_refine_ls_restrained_S_all 1.155
_refine_ls_R_factor_all 0.0629
_refine_ls_R_factor_gt 0.0534
_refine_ls_shift/su_max 0.002
_refine_ls_shift/su_mean 0.000
_refine_ls_structure_factor_coef Fsqd
_refine_ls_weighting_details
;
 w=1/[\s^2^(Fo^2^)+(0.0367P)^2^+174.7466P]
 where P=(Fo^2^+2Fc^2^)/3
;
_refine_ls_weighting_scheme calc
_refine_ls_wR_factor_gt 0.1171
_refine_ls_wR_factor_ref 0.1241
_reflns_Friedel_coverage 0.000
_reflns_number_gt 9578
_reflns_number_total 11006
_reflns_threshold_expression 'I > 2\s(I)'
_cod_data_source_file c6dt00013d2.cif
_cod_data_source_block 5a_ClO4_2
_cod_depositor_comments
;
The following automatic conversions were performed:

'_exptl_absorpt_correction_type' value 'Numerical' changed to
'numerical' according to
/usr/data/users/saulius/crontab/automatic-downloads/rss-feeds/RSC/lib/dictionaries/cif_core.dic
dictionary named 'cif_core.dic' version 2.4.2 from 2011-04-26.

Automatic conversion script
Id: cif_fix_values 4268 2015-11-12 08:31:59Z antanas 

 Adding full bibliography for 7038339--7038342.cif.
;
_cod_database_code 7038341
_shelxl_version_number 2012-9
_shelx_space_group_comment
;
The symmetry employed for this shelxl refinement is uniquely defined
by the following loop, which should always be used as a source of
symmetry information in preference to the above space-group names.
They are only intended as comments.
;
_shelx_estimated_absorpt_t_max 0.565
_shelx_estimated_absorpt_t_min 0.292
_olex2_refinement_description
;
1. Fixed Uiso
 At 1.2 times of:
  All C(H) groups, All C(H,H) groups
2. Restrained distances
 Cl2-O7
 1.42 with sigma of 0.02
 Cl2-O8
 1.42 with sigma of 0.02
 Cl2-O10
 1.42 with sigma of 0.02
 Cl2-O9
 1.42 with sigma of 0.02
 O7-O8
 2.35 with sigma of 0.04
 O7-O9
 2.35 with sigma of 0.04
 O7-O10
 2.35 with sigma of 0.04
 O7-O8
 2.35 with sigma of 0.04
 O9-O10
 2.35 with sigma of 0.04
 O8-O10
 2.35 with sigma of 0.04
 O8-O9
 2.35 with sigma of 0.04
3. Uiso/Uaniso restraints and constraints
Uanis(O7) \\sim Ueq, Uanis(O8) \\sim Ueq, Uanis(O9) \\sim Ueq, Uanis(O10) \\sim
Ueq, Uanis(Cl2) \\sim Ueq: with sigma of 0.01 and sigma for terminal atoms of
0.02
4.a Secondary CH2 refined with riding coordinates:
 C55(H55A,H55B)
4.b Aromatic/amide H refined with riding coordinates:
 C1(H1), C2(H2), C3(H3), C4(H4), C7(H7), C8(H8), C9(H9), C10(H10), C11(H11),
 C12(H12), C13(H13), C14(H14), C15(H15), C16(H16), C18(H18), C19(H19), C20(H20),
  C21(H21), C23(H23), C24(H24), C25(H25), C28(H28), C29(H29), C30(H30),
 C31(H31), C34(H34), C35(H35), C36(H36), C37(H37), C38(H38), C39(H39), C40(H40),
  C41(H41), C42(H42), C43(H43), C46(H46), C47(H47), C48(H48), C49(H49),
 C50(H50), C51(H51), C52(H52)
;
_olex2_submission_special_instructions 'No special instructions were received'

loop_
_space_group_symop_operation_xyz
'x, y, z'
'-x+1/2, y, -z'
'x+1/2, y+1/2, z+1/2'
'-x+1, y+1/2, -z+1/2'
'-x, -y, -z'
'x-1/2, -y, z'
'-x+1/2, -y+1/2, -z+1/2'
'x, -y+1/2, z+1/2'

loop_
_atom_site_label
_atom_site_type_symbol
_atom_site_fract_x
_atom_site_fract_y
_atom_site_fract_z
_atom_site_U_iso_or_equiv
_atom_site_adp_type
_atom_site_occupancy
_atom_site_site_symmetry_order
_atom_site_calc_flag
_atom_site_refinement_flags_posn
_atom_site_refinement_flags_adp
Os1 Os 0.78674(2) 0.71384(2) 0.39097(2) 0.02509(10) Uani 1 1 d . .
Cl1 Cl 0.73569(10) 0.12590(18) 0.30783(7) 0.0492(6) Uani 1 1 d . .
O1 O 0.57219(19) 0.6461(4) 0.33054(16) 0.0289(13) Uani 1 1 d . .
N1 N 0.8012(2) 0.5888(5) 0.36649(17) 0.0270(15) Uani 1 1 d . .
C1 C 0.7730(3) 0.5068(6) 0.3627(2) 0.031(2) Uani 1 1 d . .
H1 H 0.7461 0.4988 0.3769 0.037 Uiso 1 1 calc R .
Os2 Os 0.58054(2) 0.51627(2) 0.30870(2) 0.02496(10) Uani 1 1 d . .
Cl2 Cl 0.9790(3) 0.2408(6) 0.4542(3) 0.198(3) Uani 1 1 d D U
O2 O 0.75258(19) 0.7551(4) 0.33432(14) 0.0230(11) Uani 1 1 d . .
N2 N 0.8712(3) 0.6775(5) 0.35183(18) 0.0317(16) Uani 1 1 d . .
C2 C 0.7827(4) 0.4347(7) 0.3385(3) 0.041(2) Uani 1 1 d . .
H2 H 0.7615 0.3794 0.3355 0.050 Uiso 1 1 calc R .
Cl3 Cl 0.38405(10) 0.3196(2) 0.24931(9) 0.0633(8) Uani 1 1 d . .
O3 O 0.6981(3) 0.1203(6) 0.3338(3) 0.078(3) Uani 1 1 d . .
N3 N 0.8562(2) 0.7339(5) 0.37655(18) 0.0285(16) Uani 1 1 d . .
C3 C 0.8238(3) 0.4440(7) 0.3184(3) 0.039(2) Uani 1 1 d . .
H3 H 0.8313 0.3950 0.3021 0.047 Uiso 1 1 calc R .
Cl4 Cl 0.36936(11) 0.4095(2) 0.17235(10) 0.0731(9) Uani 1 1 d . .
O4 O 0.7031(4) 0.1174(7) 0.2692(3) 0.093(3) Uani 1 1 d . .
N4 N 0.8170(3) 0.6954(6) 0.4484(2) 0.0378(18) Uani 1 1 d . .
C4 C 0.8531(3) 0.5260(6) 0.3228(2) 0.033(2) Uani 1 1 d . .
H4 H 0.8808 0.5346 0.3094 0.039 Uiso 1 1 calc R .
O5 O 0.7725(3) 0.0485(6) 0.3172(2) 0.070(2) Uani 1 1 d . .
N5 N 0.8190(3) 0.7659(6) 0.4731(2) 0.0384(18) Uani 1 1 d . .
C5 C 0.8415(3) 0.5955(6) 0.3471(2) 0.0287(18) Uani 1 1 d . .
N6 N 0.7820(2) 0.8420(5) 0.41399(19) 0.0314(16) Uani 1 1 d . .
O6 O 0.7641(3) 0.2125(6) 0.3153(3) 0.087(3) Uani 1 1 d . .
C6 C 0.8844(3) 0.8219(7) 0.3815(2) 0.0315(19) Uani 1 1 d . .
N7 N 0.7043(2) 0.6961(5) 0.39172(17) 0.0252(15) Uani 1 1 d . .
C7 C 0.8838(4) 0.8772(7) 0.3492(3) 0.042(2) Uani 1 1 d . .
H7 H 0.8683 0.8547 0.3236 0.050 Uiso 1 1 calc R .
O7 O 0.9235(7) 0.1976(19) 0.4417(8) 0.316(13) Uani 1 1 d D U
N8 N 0.5284(2) 0.5707(5) 0.25954(18) 0.0254(15) Uani 1 1 d . .
C8 C 0.9061(4) 0.9658(8) 0.3543(3) 0.053(3) Uani 1 1 d . .
H8 H 0.9044 1.0054 0.3323 0.064 Uiso 1 1 calc R .
O8 O 1.0216(8) 0.1779(17) 0.4516(8) 0.321(13) Uani 1 1 d D U
C9 C 0.9307(5) 0.9966(9) 0.3915(4) 0.069(4) Uani 1 1 d . .
H9 H 0.9471 1.0565 0.3951 0.083 Uiso 1 1 calc R .
N9 N 0.4667(2) 0.5323(5) 0.2977(2) 0.0319(17) Uani 1 1 d . .
O9 O 0.9881(8) 0.2586(16) 0.4944(4) 0.231(8) Uani 1 1 d D U
N10 N 0.5087(3) 0.4911(5) 0.3185(2) 0.0302(16) Uani 1 1 d . .
C10 C 0.9313(4) 0.9390(10) 0.4238(3) 0.067(4) Uani 1 1 d . .
H10 H 0.9481 0.9607 0.4493 0.080 Uiso 1 1 calc R .
O10 O 0.9708(14) 0.3204(19) 0.4281(9) 0.44(2) Uani 1 1 d D U
N11 N 0.5994(2) 0.3934(5) 0.2891(2) 0.0282(15) Uani 1 1 d . .
C11 C 0.9084(4) 0.8524(9) 0.4195(3) 0.054(3) Uani 1 1 d . .
H11 H 0.9086 0.8140 0.4416 0.065 Uiso 1 1 calc R .
N12 N 0.6384(3) 0.3417(5) 0.3108(2) 0.0343(17) Uani 1 1 d . .
C12 C 0.8950(4) 0.6206(9) 0.4907(2) 0.056(3) Uani 1 1 d . .
H12 H 0.9110 0.6803 0.4966 0.067 Uiso 1 1 calc R .
N13 N 0.6270(3) 0.4535(5) 0.3577(2) 0.0331(17) Uani 1 1 d . .
C13 C 0.9216(5) 0.5397(13) 0.5058(3) 0.077(5) Uani 1 1 d . .
H13 H 0.9567 0.5435 0.5221 0.092 Uiso 1 1 calc R .
N14 N 0.6519(2) 0.5762(4) 0.29852(16) 0.0195(13) Uani 1 1 d . .
C14 C 0.8976(7) 0.4542(14) 0.4973(4) 0.097(6) Uani 1 1 d . .
H14 H 0.9162 0.3994 0.5081 0.116 Uiso 1 1 calc R .
C15 C 0.8462(6) 0.4463(9) 0.4731(3) 0.073(4) Uani 1 1 d . .
H15 H 0.8299 0.3867 0.4672 0.088 Uiso 1 1 calc R .
C16 C 0.8197(5) 0.5275(9) 0.4578(3) 0.061(3) Uani 1 1 d . .
H16 H 0.7847 0.5239 0.4413 0.074 Uiso 1 1 calc R .
C17 C 0.8435(4) 0.6114(8) 0.4663(3) 0.047(3) Uani 1 1 d . .
C18 C 0.7668(4) 0.9241(7) 0.3947(2) 0.040(2) Uani 1 1 d . .
H18 H 0.7556 0.9235 0.3669 0.048 Uiso 1 1 calc R .
C19 C 0.7672(5) 1.0076(8) 0.4142(3) 0.065(3) Uani 1 1 d . .
H19 H 0.7567 1.0636 0.3999 0.078 Uiso 1 1 calc R .
C20 C 0.7833(5) 1.0095(9) 0.4552(3) 0.067(3) Uani 1 1 d . .
H20 H 0.7825 1.0665 0.4689 0.080 Uiso 1 1 calc R .
C21 C 0.8000(4) 0.9301(8) 0.4750(3) 0.052(3) Uani 1 1 d . .
H21 H 0.8118 0.9305 0.5027 0.062 Uiso 1 1 calc R .
C22 C 0.7997(3) 0.8480(7) 0.4540(2) 0.036(2) Uani 1 1 d . .
C23 C 0.6892(3) 0.7231(6) 0.4242(2) 0.0306(19) Uani 1 1 d . .
H23 H 0.7163 0.7342 0.4474 0.037 Uiso 1 1 calc R .
C24 C 0.6365(3) 0.7356(7) 0.4259(2) 0.034(2) Uani 1 1 d . .
H24 H 0.6279 0.7584 0.4491 0.041 Uiso 1 1 calc R .
C25 C 0.5967(3) 0.7147(6) 0.3935(2) 0.034(2) Uani 1 1 d . .
H25 H 0.5603 0.7262 0.3935 0.041 Uiso 1 1 calc R .
C26 C 0.6101(3) 0.6762(6) 0.3604(2) 0.0249(17) Uani 1 1 d . .
C27 C 0.6653(3) 0.6712(6) 0.3595(2) 0.0239(17) Uani 1 1 d . .
C28 C 0.5377(3) 0.6037(6) 0.2264(2) 0.0312(19) Uani 1 1 d . .
H28 H 0.5734 0.6029 0.2232 0.037 Uiso 1 1 calc R .
C29 C 0.4976(3) 0.6393(7) 0.1962(3) 0.038(2) Uani 1 1 d . .
H29 H 0.5054 0.6602 0.1724 0.046 Uiso 1 1 calc R .
C30 C 0.4450(3) 0.6438(7) 0.2016(3) 0.042(2) Uani 1 1 d . .
H30 H 0.4170 0.6688 0.1816 0.051 Uiso 1 1 calc R .
C31 C 0.4345(3) 0.6115(6) 0.2363(3) 0.036(2) Uani 1 1 d . .
H31 H 0.3994 0.6144 0.2406 0.043 Uiso 1 1 calc R .
C32 C 0.4765(3) 0.5748(6) 0.2647(2) 0.0298(19) Uani 1 1 d . .
C33 C 0.5002(3) 0.4474(7) 0.3537(2) 0.035(2) Uani 1 1 d . .
C34 C 0.4746(3) 0.4957(8) 0.3780(3) 0.044(3) Uani 1 1 d . .
H34 H 0.4612 0.5569 0.3710 0.053 Uiso 1 1 calc R .
C35 C 0.4682(4) 0.4554(10) 0.4125(3) 0.057(3) Uani 1 1 d . .
H35 H 0.4508 0.4887 0.4295 0.068 Uiso 1 1 calc R .
C36 C 0.4875(4) 0.3663(12) 0.4220(3) 0.071(4) Uani 1 1 d . .
H36 H 0.4829 0.3382 0.4456 0.085 Uiso 1 1 calc R .
C37 C 0.5138(4) 0.3161(10) 0.3977(3) 0.062(3) Uani 1 1 d . .
H37 H 0.5269 0.2547 0.4045 0.075 Uiso 1 1 calc R .
C38 C 0.5203(4) 0.3586(7) 0.3631(3) 0.045(2) Uani 1 1 d . .
H38 H 0.5385 0.3267 0.3463 0.054 Uiso 1 1 calc R .
C39 C 0.5282(3) 0.3569(7) 0.2313(3) 0.038(2) Uani 1 1 d . .
H39 H 0.5029 0.3818 0.2445 0.046 Uiso 1 1 calc R .
C40 C 0.5107(4) 0.3222(6) 0.1940(3) 0.043(2) Uani 1 1 d . .
H40 H 0.4736 0.3209 0.1818 0.051 Uiso 1 1 calc R .
C41 C 0.5484(4) 0.2888(6) 0.1742(3) 0.045(2) Uani 1 1 d . .
H41 H 0.5370 0.2666 0.1480 0.054 Uiso 1 1 calc R .
C42 C 0.6024(4) 0.2881(6) 0.1929(3) 0.039(2) Uani 1 1 d . .
H42 H 0.6278 0.2653 0.1793 0.047 Uiso 1 1 calc R .
C43 C 0.6197(3) 0.3198(6) 0.2306(3) 0.0321(19) Uani 1 1 d . .
H43 H 0.6565 0.3172 0.2435 0.039 Uiso 1 1 calc R .
C44 C 0.5818(3) 0.3564(5) 0.2500(2) 0.0281(18) Uani 1 1 d . .
C45 C 0.6514(3) 0.3738(7) 0.3488(3) 0.039(2) Uani 1 1 d . .
C46 C 0.6875(4) 0.3228(8) 0.3771(3) 0.056(3) Uani 1 1 d . .
H46 H 0.7054 0.2696 0.3701 0.067 Uiso 1 1 calc R .
C47 C 0.6964(5) 0.3526(9) 0.4157(3) 0.067(4) Uani 1 1 d . .
H47 H 0.7216 0.3206 0.4356 0.081 Uiso 1 1 calc R .
C48 C 0.6687(4) 0.4290(9) 0.4255(3) 0.055(3) Uani 1 1 d . .
H48 H 0.6737 0.4477 0.4522 0.066 Uiso 1 1 calc R .
C49 C 0.6345(4) 0.4766(7) 0.3969(3) 0.042(2) Uani 1 1 d . .
H49 H 0.6150 0.5277 0.4039 0.050 Uiso 1 1 calc R .
C50 C 0.6678(3) 0.5492(6) 0.2663(2) 0.0239(17) Uani 1 1 d . .
H50 H 0.6481 0.5013 0.2504 0.029 Uiso 1 1 calc R .
C51 C 0.7115(3) 0.5878(6) 0.2551(2) 0.0258(18) Uani 1 1 d . .
H51 H 0.7218 0.5668 0.2322 0.031 Uiso 1 1 calc R .
C52 C 0.7400(3) 0.6586(5) 0.2785(2) 0.0219(16) Uani 1 1 d . .
H52 H 0.7699 0.6870 0.2714 0.026 Uiso 1 1 calc R .
C53 C 0.7248(3) 0.6875(5) 0.3123(2) 0.0199(16) Uani 1 1 d . .
C54 C 0.6808(3) 0.6437(6) 0.3226(2) 0.0230(16) Uani 1 1 d . .
C55 C 0.3435(4) 0.3974(8) 0.2145(3) 0.055(3) Uani 1 1 d . .
H55A H 0.3066 0.3727 0.2068 0.066 Uiso 1 1 calc R .
H55B H 0.3422 0.4595 0.2268 0.066 Uiso 1 1 calc R .

loop_
_atom_site_aniso_label
_atom_site_aniso_U_11
_atom_site_aniso_U_22
_atom_site_aniso_U_33
_atom_site_aniso_U_23
_atom_site_aniso_U_13
_atom_site_aniso_U_12
Os1 0.02039(17) 0.0341(2) 0.02042(16) 0.00226(13) 0.00404(12) 0.00402(13)
Cl1 0.0504(14) 0.0373(15) 0.0529(14) -0.0029(11) -0.0023(11) 0.0010(11)
O1 0.018(3) 0.029(3) 0.039(3) -0.001(3) 0.006(2) 0.005(2)
N1 0.020(3) 0.037(4) 0.022(3) 0.003(3) 0.002(3) 0.001(3)
C1 0.033(5) 0.036(5) 0.023(4) 0.016(4) 0.006(3) 0.012(4)
Os2 0.01957(17) 0.0272(2) 0.03082(18) 0.00337(13) 0.01130(12) -0.00042(13)
Cl2 0.221(6) 0.203(7) 0.210(6) -0.095(5) 0.132(5) -0.096(5)
O2 0.024(3) 0.023(3) 0.023(3) 0.003(2) 0.007(2) 0.000(2)
N2 0.026(4) 0.046(5) 0.022(3) 0.003(3) 0.004(3) 0.005(3)
C2 0.044(5) 0.035(6) 0.047(5) 0.008(4) 0.014(4) 0.014(4)
Cl3 0.0432(14) 0.0562(19) 0.085(2) -0.0246(15) 0.0043(13) 0.0012(13)
O3 0.065(5) 0.078(7) 0.097(6) 0.024(5) 0.036(5) 0.005(5)
N3 0.024(3) 0.039(5) 0.022(3) 0.002(3) 0.005(3) 0.002(3)
C3 0.037(5) 0.041(6) 0.038(5) 0.002(4) 0.009(4) 0.015(4)
Cl4 0.0516(16) 0.079(2) 0.088(2) -0.0271(18) 0.0153(15) 0.0045(15)
O4 0.092(6) 0.097(8) 0.072(6) 0.011(5) -0.020(5) 0.002(6)
N4 0.025(4) 0.058(6) 0.031(4) -0.005(4) 0.009(3) 0.005(4)
C4 0.018(4) 0.039(6) 0.038(5) 0.006(4) 0.001(3) 0.008(4)
O5 0.100(6) 0.057(6) 0.050(4) 0.004(4) 0.010(4) 0.039(5)
N5 0.034(4) 0.047(5) 0.034(4) -0.005(4) 0.008(3) 0.010(4)
C5 0.025(4) 0.032(5) 0.030(4) 0.002(4) 0.007(3) 0.004(4)
N6 0.024(3) 0.038(5) 0.033(4) 0.002(3) 0.008(3) 0.000(3)
O6 0.056(5) 0.047(5) 0.165(9) -0.034(6) 0.043(5) -0.022(4)
C6 0.029(4) 0.040(6) 0.024(4) -0.007(4) 0.004(3) 0.002(4)
N7 0.023(3) 0.031(4) 0.023(3) 0.004(3) 0.010(3) 0.002(3)
C7 0.040(5) 0.042(6) 0.044(5) -0.001(4) 0.011(4) -0.002(4)
O7 0.287(18) 0.32(2) 0.35(2) -0.062(16) 0.107(16) -0.090(16)
N8 0.025(3) 0.020(4) 0.031(3) -0.008(3) 0.008(3) 0.000(3)
C8 0.066(7) 0.044(7) 0.056(6) 0.001(5) 0.027(5) -0.007(5)
O8 0.278(18) 0.29(2) 0.45(2) -0.081(16) 0.189(16) 0.038(15)
C9 0.081(9) 0.063(9) 0.071(8) -0.018(7) 0.032(7) -0.027(7)
N9 0.018(3) 0.035(5) 0.044(4) -0.008(3) 0.010(3) -0.005(3)
O9 0.255(15) 0.305(18) 0.128(11) -0.075(12) 0.033(11) -0.024(14)
N10 0.025(4) 0.030(4) 0.039(4) -0.003(3) 0.017(3) -0.007(3)
C10 0.064(7) 0.085(10) 0.050(7) -0.032(7) 0.008(5) -0.023(7)
O10 0.49(3) 0.43(3) 0.41(3) 0.115(18) 0.148(19) -0.029(19)
N11 0.024(3) 0.021(4) 0.045(4) 0.001(3) 0.019(3) -0.008(3)
C11 0.043(6) 0.069(8) 0.046(6) -0.009(5) 0.003(4) -0.018(5)
N12 0.032(4) 0.025(4) 0.048(4) 0.010(3) 0.013(3) 0.001(3)
C12 0.045(6) 0.104(10) 0.023(4) 0.020(5) 0.016(4) 0.031(6)
N13 0.034(4) 0.036(5) 0.035(4) 0.009(3) 0.020(3) 0.001(3)
C13 0.066(8) 0.141(14) 0.028(6) 0.029(8) 0.022(5) 0.059(9)
N14 0.015(3) 0.024(4) 0.020(3) 0.006(3) 0.006(2) 0.008(3)
C14 0.124(13) 0.131(15) 0.040(7) 0.037(9) 0.028(8) 0.077(12)
C15 0.129(11) 0.059(8) 0.025(5) 0.010(5) 0.006(6) 0.033(8)
C16 0.086(8) 0.055(8) 0.037(6) 0.013(5) 0.003(5) 0.024(7)
C17 0.049(6) 0.064(8) 0.028(5) 0.012(5) 0.008(4) 0.032(5)
C18 0.046(5) 0.047(6) 0.023(4) 0.001(4) 0.000(4) 0.001(5)
C19 0.095(9) 0.043(7) 0.053(7) 0.000(5) 0.008(6) -0.001(6)
C20 0.108(10) 0.047(8) 0.042(6) -0.011(5) 0.012(6) 0.001(7)
C21 0.061(7) 0.058(8) 0.033(5) -0.005(5) 0.005(5) -0.003(6)
C22 0.033(5) 0.047(6) 0.026(4) -0.011(4) 0.001(3) 0.001(4)
C23 0.030(4) 0.043(6) 0.020(4) 0.007(4) 0.009(3) 0.001(4)
C24 0.037(5) 0.046(6) 0.022(4) 0.003(4) 0.012(3) 0.009(4)
C25 0.024(4) 0.043(6) 0.040(5) 0.007(4) 0.017(4) 0.008(4)
C26 0.022(4) 0.030(5) 0.024(4) 0.003(3) 0.007(3) 0.004(3)
C27 0.029(4) 0.026(5) 0.017(4) 0.004(3) 0.007(3) 0.008(3)
C28 0.025(4) 0.035(5) 0.035(4) 0.001(4) 0.011(3) -0.003(4)
C29 0.033(5) 0.038(6) 0.043(5) 0.001(4) 0.006(4) 0.012(4)
C30 0.035(5) 0.034(6) 0.050(6) -0.005(4) -0.007(4) 0.007(4)
C31 0.022(4) 0.034(5) 0.050(5) -0.008(4) 0.004(4) 0.004(4)
C32 0.028(4) 0.025(5) 0.040(5) -0.005(4) 0.015(4) -0.003(4)
C33 0.022(4) 0.054(6) 0.033(4) -0.010(4) 0.013(3) -0.015(4)
C34 0.030(5) 0.063(7) 0.042(5) -0.018(5) 0.015(4) -0.022(5)
C35 0.040(6) 0.098(11) 0.034(5) -0.017(6) 0.010(4) -0.028(6)
C36 0.047(7) 0.130(13) 0.036(6) -0.003(7) 0.012(5) -0.053(8)
C37 0.053(6) 0.088(10) 0.048(6) 0.017(6) 0.013(5) -0.030(6)
C38 0.047(6) 0.046(7) 0.043(5) 0.008(5) 0.012(4) -0.016(5)
C39 0.029(5) 0.031(5) 0.058(6) 0.000(4) 0.015(4) -0.002(4)
C40 0.031(5) 0.025(5) 0.068(7) -0.002(5) 0.001(4) -0.005(4)
C41 0.047(6) 0.024(5) 0.062(6) -0.014(4) 0.010(5) -0.002(4)
C42 0.045(5) 0.019(5) 0.059(6) -0.002(4) 0.022(5) 0.000(4)
C43 0.029(4) 0.019(5) 0.050(5) -0.003(4) 0.013(4) -0.001(4)
C44 0.028(4) 0.011(4) 0.048(5) -0.002(4) 0.013(4) -0.005(3)
C45 0.038(5) 0.043(6) 0.039(5) 0.020(4) 0.019(4) 0.001(4)
C46 0.056(6) 0.057(8) 0.059(7) 0.025(6) 0.021(5) 0.010(6)
C47 0.070(8) 0.079(10) 0.049(7) 0.039(6) 0.009(6) 0.007(7)
C48 0.057(6) 0.071(9) 0.041(6) 0.021(5) 0.018(5) 0.006(6)
C49 0.041(5) 0.051(7) 0.040(5) 0.010(4) 0.022(4) -0.007(5)
C50 0.022(4) 0.021(4) 0.029(4) -0.002(3) 0.006(3) 0.000(3)
C51 0.031(4) 0.031(5) 0.018(4) 0.004(3) 0.012(3) 0.005(4)
C52 0.022(4) 0.021(4) 0.023(4) 0.003(3) 0.008(3) 0.002(3)
C53 0.018(4) 0.021(4) 0.023(4) 0.007(3) 0.008(3) 0.002(3)
C54 0.021(4) 0.023(4) 0.025(4) 0.002(3) 0.005(3) 0.004(3)
C55 0.035(5) 0.046(7) 0.083(8) -0.037(6) 0.013(5) -0.001(5)

loop_
_atom_type_symbol
_atom_type_description
_atom_type_scat_dispersion_real
_atom_type_scat_dispersion_imag
_atom_type_scat_source
C C 0.0033 0.0016 'International Tables Vol C Tables 4.2.6.8 and 6.1.1.4'
H H 0.0000 0.0000 'International Tables Vol C Tables 4.2.6.8 and 6.1.1.4'
Cl Cl 0.1484 0.1585 'International Tables Vol C Tables 4.2.6.8 and 6.1.1.4'
N N 0.0061 0.0033 'International Tables Vol C Tables 4.2.6.8 and 6.1.1.4'
O O 0.0106 0.0060 'International Tables Vol C Tables 4.2.6.8 and 6.1.1.4'
Os Os -1.2165 7.6030 'International Tables Vol C Tables 4.2.6.8 and 6.1.1.4'

loop_
_geom_angle_atom_site_label_1
_geom_angle_atom_site_label_2
_geom_angle_atom_site_label_3
_geom_angle
N1 Os1 O2 85.6(2)
N1 Os1 N7 100.3(3)
O2 Os1 N7 81.1(2)
N3 Os1 N1 76.0(3)
N3 Os1 O2 85.4(2)
N3 Os1 N4 96.5(3)
N3 Os1 N6 96.5(3)
N3 Os1 N7 166.2(2)
N4 Os1 N1 103.9(3)
N4 Os1 O2 170.5(3)
N4 Os1 N6 76.3(3)
N4 Os1 N7 97.2(2)
N6 Os1 N1 172.5(3)
N6 Os1 O2 94.2(2)
N6 Os1 N7 87.1(3)
O4 Cl1 O3 105.0(6)
O4 Cl1 O5 111.1(5)
O4 Cl1 O6 114.2(6)
O5 Cl1 O3 107.9(5)
O6 Cl1 O3 108.3(5)
O6 Cl1 O5 110.0(5)
C26 O1 Os2 118.0(5)
C1 N1 Os1 130.0(5)
C1 N1 C5 117.1(7)
C5 N1 Os1 112.3(6)
N1 C1 H1 119.0
N1 C1 C2 121.9(8)
C2 C1 H1 119.0
O1 Os2 N8 82.3(2)
O1 Os2 N13 100.0(3)
O1 Os2 N14 82.4(2)
N8 Os2 N14 97.2(2)
N10 Os2 O1 85.1(2)
N10 Os2 N8 76.4(3)
N10 Os2 N13 99.1(3)
N10 Os2 N14 166.7(3)
N11 Os2 O1 172.1(2)
N11 Os2 N8 101.9(3)
N11 Os2 N10 102.3(3)
N11 Os2 N13 76.3(3)
N11 Os2 N14 90.4(2)
N13 Os2 N8 174.8(3)
N13 Os2 N14 87.8(2)
O8 Cl2 O7 113.9(14)
O8 Cl2 O10 116.9(17)
O9 Cl2 O7 106.9(13)
O9 Cl2 O8 103.2(15)
O9 Cl2 O10 117.5(17)
O10 Cl2 O7 98.5(16)
C53 O2 Os1 113.7(4)
N3 N2 C5 111.1(6)
C1 C2 H2 120.1
C1 C2 C3 119.7(9)
C3 C2 H2 120.1
N2 N3 Os1 120.2(5)
N2 N3 C6 113.6(6)
C6 N3 Os1 123.5(5)
C2 C3 H3 120.7
C4 C3 C2 118.5(9)
C4 C3 H3 120.7
N5 N4 Os1 120.4(6)
N5 N4 C17 113.8(7)
C17 N4 Os1 125.4(6)
C3 C4 H4 120.4
C3 C4 C5 119.2(8)
C5 C4 H4 120.4
N4 N5 C22 111.9(7)
N1 C5 N2 117.3(7)
N1 C5 C4 123.5(8)
C4 C5 N2 119.2(7)
C18 N6 Os1 128.3(6)
C18 N6 C22 116.1(8)
C22 N6 Os1 115.4(6)
C7 C6 N3 119.6(7)
C7 C6 C11 121.4(9)
C11 C6 N3 118.9(8)
C23 N7 Os1 117.3(5)
C23 N7 C27 118.3(6)
C27 N7 Os1 123.8(5)
C6 C7 H7 120.2
C6 C7 C8 119.6(9)
C8 C7 H7 120.2
C28 N8 Os2 130.4(5)
C28 N8 C32 118.3(7)
C32 N8 Os2 111.2(5)
C7 C8 H8 120.1
C9 C8 C7 119.9(10)
C9 C8 H8 120.1
C8 C9 H9 120.2
C8 C9 C10 119.6(11)
C10 C9 H9 120.2
N10 N9 C32 112.4(6)
N9 N10 Os2 120.3(5)
N9 N10 C33 114.0(6)
C33 N10 Os2 123.9(5)
C9 C10 H10 119.3
C11 C10 C9 121.4(10)
C11 C10 H10 119.3
N12 N11 Os2 120.2(5)
N12 N11 C44 111.6(7)
C44 N11 Os2 127.3(5)
C6 C11 H11 121.0
C10 C11 C6 118.1(10)
C10 C11 H11 121.0
N11 N12 C45 110.4(7)
C13 C12 H12 121.1
C13 C12 C17 117.8(13)
C17 C12 H12 121.1
C45 N13 Os2 112.2(5)
C45 N13 C49 117.4(8)
C49 N13 Os2 130.3(6)
C12 C13 H13 119.8
C14 C13 C12 120.3(13)
C14 C13 H13 119.8
C50 N14 Os2 117.9(5)
C50 N14 C54 119.2(6)
C54 N14 Os2 122.8(5)
C13 C14 H14 119.4
C13 C14 C15 121.2(13)
C15 C14 H14 119.4
C14 C15 H15 120.8
C16 C15 C14 118.4(14)
C16 C15 H15 120.8
C15 C16 H16 120.0
C17 C16 C15 120.0(12)
C17 C16 H16 120.0
C12 C17 N4 117.9(11)
C16 C17 N4 119.8(9)
C16 C17 C12 122.2(10)
N6 C18 H18 118.9
N6 C18 C19 122.2(8)
C19 C18 H18 118.9
C18 C19 H19 120.2
C18 C19 C20 119.6(11)
C20 C19 H19 120.2
C19 C20 H20 120.2
C21 C20 C19 119.6(11)
C21 C20 H20 120.2
C20 C21 H21 120.7
C20 C21 C22 118.6(9)
C22 C21 H21 120.7
N6 C22 N5 116.0(8)
N6 C22 C21 123.7(9)
C21 C22 N5 120.3(8)
N7 C23 H23 118.2
N7 C23 C24 123.5(7)
C24 C23 H23 118.2
C23 C24 H24 120.5
C25 C24 C23 119.1(7)
C25 C24 H24 120.5
C24 C25 H25 120.3
C24 C25 C26 119.4(7)
C26 C25 H25 120.3
O1 C26 C25 120.3(7)
O1 C26 C27 121.1(7)
C25 C26 C27 118.6(7)
N7 C27 C26 120.5(6)
N7 C27 C54 119.3(6)
C26 C27 C54 120.2(6)
N8 C28 H28 118.5
N8 C28 C29 122.9(8)
C29 C28 H28 118.5
C28 C29 H29 120.7
C28 C29 C30 118.5(8)
C30 C29 H29 120.7
C29 C30 H30 120.2
C31 C30 C29 119.6(8)
C31 C30 H30 120.2
C30 C31 H31 120.8
C30 C31 C32 118.4(8)
C32 C31 H31 120.8
N8 C32 C31 122.2(8)
N9 C32 N8 117.3(7)
N9 C32 C31 120.2(7)
C34 C33 N10 120.0(9)
C34 C33 C38 121.3(9)
C38 C33 N10 118.6(8)
C33 C34 H34 119.9
C33 C34 C35 120.2(11)
C35 C34 H34 119.9
C34 C35 H35 120.5
C36 C35 C34 119.1(11)
C36 C35 H35 120.5
C35 C36 H36 119.3
C35 C36 C37 121.5(11)
C37 C36 H36 119.3
C36 C37 H37 120.7
C38 C37 C36 118.5(12)
C38 C37 H37 120.7
C33 C38 C37 119.4(10)
C33 C38 H38 120.3
C37 C38 H38 120.3
C40 C39 H39 119.4
C40 C39 C44 121.3(8)
C44 C39 H39 119.4
C39 C40 H40 120.5
C39 C40 C41 119.0(8)
C41 C40 H40 120.5
C40 C41 H41 120.0
C42 C41 C40 119.9(9)
C42 C41 H41 120.0
C41 C42 H42 119.5
C43 C42 C41 121.0(9)
C43 C42 H42 119.5
C42 C43 H43 120.5
C42 C43 C44 119.0(8)
C44 C43 H43 120.5
C39 C44 N11 120.6(7)
C39 C44 C43 119.7(8)
C43 C44 N11 119.7(7)
N12 C45 C46 119.0(9)
N13 C45 N12 118.6(7)
N13 C45 C46 122.4(9)
C45 C46 H46 121.2
C47 C46 C45 117.7(11)
C47 C46 H46 121.2
C46 C47 H47 119.8
C46 C47 C48 120.3(10)
C48 C47 H47 119.8
C47 C48 H48 120.3
C49 C48 C47 119.5(10)
C49 C48 H48 120.3
N13 C49 H49 118.8
C48 C49 N13 122.3(10)
C48 C49 H49 118.8
N14 C50 H50 118.4
N14 C50 C51 123.3(7)
C51 C50 H50 118.4
C50 C51 H51 121.0
C50 C51 C52 118.0(7)
C52 C51 H51 121.0
C51 C52 H52 120.0
C53 C52 C51 120.1(7)
C53 C52 H52 120.0
O2 C53 C52 119.2(6)
O2 C53 C54 121.6(6)
C52 C53 C54 119.2(7)
N14 C54 C27 119.9(6)
N14 C54 C53 120.1(6)
C53 C54 C27 119.9(7)
Cl3 C55 H55A 109.4
Cl3 C55 H55B 109.4
Cl4 C55 Cl3 111.0(5)
Cl4 C55 H55A 109.4
Cl4 C55 H55B 109.4
H55A C55 H55B 108.0

loop_
_geom_bond_atom_site_label_1
_geom_bond_atom_site_label_2
_geom_bond_distance
Os1 N1 2.053(7)
Os1 O2 2.061(5)
Os1 N3 1.988(6)
Os1 N4 1.998(7)
Os1 N6 2.017(7)
Os1 N7 2.141(6)
Cl1 O3 1.475(8)
Cl1 O4 1.422(8)
Cl1 O5 1.442(7)
Cl1 O6 1.430(8)
O1 Os2 2.038(6)
O1 C26 1.324(9)
N1 C1 1.367(11)
N1 C5 1.370(10)
C1 H1 0.9500
C1 C2 1.394(12)
Os2 N8 2.072(6)
Os2 N10 1.990(6)
Os2 N11 1.987(7)
Os2 N13 2.055(7)
Os2 N14 2.128(6)
Cl2 O7 1.521(14)
Cl2 O8 1.436(14)
Cl2 O9 1.396(12)
Cl2 O10 1.446(16)
O2 C53 1.335(9)
N2 N3 1.306(9)
N2 C5 1.387(11)
C2 H2 0.9500
C2 C3 1.409(12)
Cl3 C55 1.793(12)
N3 C6 1.442(11)
C3 H3 0.9500
C3 C4 1.382(13)
Cl4 C55 1.764(11)
N4 N5 1.324(10)
N4 C17 1.448(12)
C4 H4 0.9500
C4 C5 1.385(12)
N5 C22 1.384(12)
N6 C18 1.364(11)
N6 C22 1.373(10)
C6 C7 1.377(12)
C6 C11 1.400(12)
N7 C23 1.344(10)
N7 C27 1.372(9)
C7 H7 0.9500
C7 C8 1.383(14)
N8 C28 1.326(10)
N8 C32 1.388(10)
C8 H8 0.9500
C8 C9 1.381(15)
C9 H9 0.9500
C9 C10 1.397(17)
N9 N10 1.293(9)
N9 C32 1.383(10)
N10 C33 1.443(11)
C10 H10 0.9500
C10 C11 1.364(16)
N11 N12 1.332(9)
N11 C44 1.438(10)
C11 H11 0.9500
N12 C45 1.373(11)
C12 H12 0.9500
C12 C13 1.384(16)
C12 C17 1.402(13)
N13 C45 1.371(12)
N13 C49 1.380(11)
C13 H13 0.9500
C13 C14 1.37(2)
N14 C50 1.345(9)
N14 C54 1.379(10)
C14 H14 0.9500
C14 C15 1.40(2)
C15 H15 0.9500
C15 C16 1.389(15)
C16 H16 0.9500
C16 C17 1.349(16)
C18 H18 0.9500
C18 C19 1.372(14)
C19 H19 0.9500
C19 C20 1.400(15)
C20 H20 0.9500
C20 C21 1.347(15)
C21 H21 0.9500
C21 C22 1.383(13)
C23 H23 0.9500
C23 C24 1.383(11)
C24 H24 0.9500
C24 C25 1.373(12)
C25 H25 0.9500
C25 C26 1.398(11)
C26 C27 1.427(10)
C27 C54 1.492(10)
C28 H28 0.9500
C28 C29 1.391(11)
C29 H29 0.9500
C29 C30 1.409(12)
C30 H30 0.9500
C30 C31 1.385(13)
C31 H31 0.9500
C31 C32 1.390(12)
C33 C34 1.377(12)
C33 C38 1.380(14)
C34 H34 0.9500
C34 C35 1.386(14)
C35 H35 0.9500
C35 C36 1.379(18)
C36 H36 0.9500
C36 C37 1.403(17)
C37 H37 0.9500
C37 C38 1.401(13)
C38 H38 0.9500
C39 H39 0.9500
C39 C40 1.372(13)
C39 C44 1.381(11)
C40 H40 0.9500
C40 C41 1.400(13)
C41 H41 0.9500
C41 C42 1.391(13)
C42 H42 0.9500
C42 C43 1.369(12)
C43 H43 0.9500
C43 C44 1.413(11)
C45 C46 1.396(13)
C46 H46 0.9500
C46 C47 1.388(16)
C47 H47 0.9500
C47 C48 1.391(16)
C48 H48 0.9500
C48 C49 1.353(13)
C49 H49 0.9500
C50 H50 0.9500
C50 C51 1.390(10)
C51 H51 0.9500
C51 C52 1.397(11)
C52 H52 0.9500
C52 C53 1.393(10)
C53 C54 1.412(10)
C55 H55A 0.9900
C55 H55B 0.9900

loop_
_geom_torsion_atom_site_label_1
_geom_torsion_atom_site_label_2
_geom_torsion_atom_site_label_3
_geom_torsion_atom_site_label_4
_geom_torsion
Os1 N1 C1 C2 167.1(6)
Os1 N1 C5 N2 9.6(8)
Os1 N1 C5 C4 -169.0(6)
Os1 O2 C53 C52 -119.7(6)
Os1 O2 C53 C54 59.3(8)
Os1 N3 C6 C7 -104.5(8)
Os1 N3 C6 C11 70.6(10)
Os1 N4 N5 C22 -1.7(9)
Os1 N4 C17 C12 125.7(7)
Os1 N4 C17 C16 -51.1(12)
Os1 N6 C18 C19 -177.6(8)
Os1 N6 C22 N5 0.7(9)
Os1 N6 C22 C21 179.4(7)
Os1 N7 C23 C24 165.0(7)
Os1 N7 C27 C26 -169.2(6)
Os1 N7 C27 C54 7.5(10)
O1 C26 C27 N7 -175.1(7)
O1 C26 C27 C54 8.2(12)
N1 C1 C2 C3 2.6(12)
C1 N1 C5 N2 -178.2(6)
C1 N1 C5 C4 3.2(11)
C1 C2 C3 C4 -1.1(12)
Os2 O1 C26 C25 -131.1(7)
Os2 O1 C26 C27 49.6(9)
Os2 N8 C28 C29 -179.0(6)
Os2 N8 C32 N9 -8.4(9)
Os2 N8 C32 C31 177.9(7)
Os2 N10 C33 C34 117.8(7)
Os2 N10 C33 C38 -59.3(10)
Os2 N11 N12 C45 14.5(8)
Os2 N11 C44 C39 -49.4(10)
Os2 N11 C44 C43 130.1(7)
Os2 N13 C45 N12 -6.3(9)
Os2 N13 C45 C46 175.8(7)
Os2 N13 C49 C48 -177.3(7)
Os2 N14 C50 C51 175.5(6)
Os2 N14 C54 C27 5.6(9)
Os2 N14 C54 C53 -173.7(5)
O2 C53 C54 N14 177.9(6)
O2 C53 C54 C27 -1.3(11)
N2 N3 C6 C7 56.5(10)
N2 N3 C6 C11 -128.4(8)
C2 C3 C4 C5 0.8(12)
N3 N2 C5 N1 3.3(9)
N3 N2 C5 C4 -178.0(7)
N3 C6 C7 C8 173.3(8)
N3 C6 C11 C10 -175.1(9)
C3 C4 C5 N1 -1.9(12)
C3 C4 C5 N2 179.5(7)
N4 N5 C22 N6 0.6(11)
N4 N5 C22 C21 -178.2(8)
N5 N4 C17 C12 -47.5(11)
N5 N4 C17 C16 135.7(9)
C5 N1 C1 C2 -3.5(11)
C5 N2 N3 Os1 -16.1(8)
C5 N2 N3 C6 -177.8(6)
N6 C18 C19 C20 -0.4(17)
C6 C7 C8 C9 2.8(15)
N7 C23 C24 C25 3.8(14)
N7 C27 C54 N14 146.2(7)
N7 C27 C54 C53 -34.6(11)
C7 C6 C11 C10 0.0(15)
C7 C8 C9 C10 -2.2(18)
N8 C28 C29 C30 2.5(14)
C8 C9 C10 C11 0.4(19)
C9 C10 C11 C6 0.7(17)
N9 N10 C33 C34 -47.1(10)
N9 N10 C33 C38 135.8(8)
N10 N9 C32 N8 -2.5(10)
N10 N9 C32 C31 171.4(8)
N10 C33 C34 C35 -177.4(8)
N10 C33 C38 C37 178.2(8)
N11 N12 C45 N13 -4.6(10)
N11 N12 C45 C46 173.4(8)
C11 C6 C7 C8 -1.7(14)
N12 N11 C44 C39 140.9(8)
N12 N11 C44 C43 -39.6(10)
N12 C45 C46 C47 -174.7(9)
C12 C13 C14 C15 0.7(19)
N13 C45 C46 C47 3.2(15)
C13 C12 C17 N4 -176.0(8)
C13 C12 C17 C16 0.7(14)
C13 C14 C15 C16 -0.3(18)
N14 C50 C51 C52 -0.4(11)
C14 C15 C16 C17 0.1(17)
C15 C16 C17 N4 176.3(9)
C15 C16 C17 C12 -0.4(16)
C17 N4 N5 C22 171.9(7)
C17 C12 C13 C14 -0.9(15)
C18 N6 C22 N5 -175.1(7)
C18 N6 C22 C21 3.6(13)
C18 C19 C20 C21 2.3(19)
C19 C20 C21 C22 -1.3(18)
C20 C21 C22 N5 176.9(10)
C20 C21 C22 N6 -1.8(16)
C22 N6 C18 C19 -2.5(13)
C23 N7 C27 C26 1.4(11)
C23 N7 C27 C54 178.2(7)
C23 C24 C25 C26 3.6(13)
C24 C25 C26 O1 172.6(8)
C24 C25 C26 C27 -8.0(13)
C25 C26 C27 N7 5.6(12)
C25 C26 C27 C54 -171.1(8)
C26 C27 C54 N14 -37.1(11)
C26 C27 C54 C53 142.2(8)
C27 N7 C23 C24 -6.3(13)
C28 N8 C32 N9 174.2(7)
C28 N8 C32 C31 0.5(12)
C28 C29 C30 C31 -1.0(14)
C29 C30 C31 C32 -0.5(13)
C30 C31 C32 N8 0.9(13)
C30 C31 C32 N9 -172.7(8)
C32 N8 C28 C29 -2.2(13)
C32 N9 N10 Os2 13.5(9)
C32 N9 N10 C33 179.0(7)
C33 C34 C35 C36 -0.5(14)
C34 C33 C38 C37 1.1(13)
C34 C35 C36 C37 0.6(15)
C35 C36 C37 C38 0.1(15)
C36 C37 C38 C33 -0.9(14)
C38 C33 C34 C35 -0.3(13)
C39 C40 C41 C42 2.2(14)
C40 C39 C44 N11 179.7(8)
C40 C39 C44 C43 0.2(13)
C40 C41 C42 C43 0.0(14)
C41 C42 C43 C44 -2.1(13)
C42 C43 C44 N11 -177.5(8)
C42 C43 C44 C39 2.0(12)
C44 N11 N12 C45 -174.9(6)
C44 C39 C40 C41 -2.3(14)
C45 N13 C49 C48 6.5(13)
C45 C46 C47 C48 1.9(17)
C46 C47 C48 C49 -2.7(17)
C47 C48 C49 N13 -1.6(16)
C49 N13 C45 N12 170.6(7)
C49 N13 C45 C46 -7.3(13)
C50 N14 C54 C27 -177.1(7)
C50 N14 C54 C53 3.6(10)
C50 C51 C52 C53 0.9(11)
C51 C52 C53 O2 179.9(7)
C51 C52 C53 C54 0.8(11)
C52 C53 C54 N14 -3.1(11)
C52 C53 C54 C27 177.6(7)
C54 N14 C50 C51 -1.9(11)

loop_
_platon_squeeze_void_nr
_platon_squeeze_void_average_x
_platon_squeeze_void_average_y
_platon_squeeze_void_average_z
_platon_squeeze_void_volume
_platon_squeeze_void_count_electrons
_platon_squeeze_void_content
1 0.250 -0.126 0.500 441 99 ' '
2 0.750 0.126 0.500 441 99 ' '
3 0.750 0.374 0.000 441 99 ' '
4 0.750 0.105 0.000 6 0 ' '
5 0.250 0.125 0.000 7 1 ' '
6 0.250 0.375 0.500 7 1 ' '
7 0.750 0.395 0.500 7 0 ' '
8 0.250 0.626 0.000 441 99 ' '
9 0.250 0.605 0.500 6 0 ' '
10 0.750 0.625 0.500 7 1 ' '
11 0.750 0.875 0.000 7 1 ' '
12 0.250 0.895 0.000 7 0 ' '
